data_4349806
loop_
_publ_author_name
'Gorczy\'nski, Adam'
'Marcinkowski, Dawid'
'Kubicki, Maciej'
'L\"offler, Marta'
'Korabik, Maria'
'Karbowiak, Miros\/law'
'Wi\'sniewski, Piotr'
'Rudowicz, Czes\/law'
'Patroniak, Violetta'

_publ_section_title
;
 New field-induced single ion magnets based on prolate Er(iii) and Yb(iii)
 ions: tuning the energy barrierUeffby the choice of counterions within an
 N3-tridentate Schiff-base scaffold
;
_journal_issue 3
_journal_name_full 'Inorganic Chemistry Frontiers'
_journal_page_first 605
_journal_paper_doi 10.1039/C7QI00727B
_journal_volume 5
_journal_year 2018
_chemical_formula_moiety 'C25 H34 Er F3 N10 O5 S, 2(C F3 O3 S)'
_chemical_formula_sum 'C27 H34 Er F9 N10 O11 S3'
_chemical_formula_weight 1109.08
_space_group_crystal_system monoclinic
_space_group_IT_number 14
_space_group_name_Hall '-P 2yn'
_space_group_name_H-M_alt 'P 1 21/n 1'
_atom_sites_solution_hydrogens mixed
_audit_creation_method SHELXL-2013
_audit_update_record
;
2016-01-10 deposited with the CCDC.
2017-12-21 downloaded from the CCDC.
;
_cell_angle_alpha 90
_cell_angle_beta 100.350(4)
_cell_angle_gamma 90
_cell_formula_units_Z 4
_cell_length_a 10.9049(4)
_cell_length_b 15.0238(4)
_cell_length_c 27.3563(9)
_cell_measurement_reflns_used 5812
_cell_measurement_temperature 100(1)
_cell_measurement_theta_max 28.1440
_cell_measurement_theta_min 3.3020
_cell_volume 4408.9(3)
_computing_cell_refinement 'CrysAlis Pro (Agilent Technologies (2011))'
_computing_data_collection 'CrysAlis Pro (Agilent Technologies (2011))'
_computing_data_reduction 'CrysAlis Pro (Agilent Technologies (2011))'
_computing_molecular_graphics 'Mercury (MacRae et al., 2009)'
_computing_publication_material 'SHELXL-2013 (Sheldrick, 2013)'
_computing_structure_refinement 'SHELXL-2013 (Sheldrick, 2013)'
_computing_structure_solution 'SIR92 (Altomare et al., 1993)'
_diffrn_ambient_temperature 100(1)
_diffrn_detector_area_resol_mean 16.1544
_diffrn_measured_fraction_theta_full 0.998
_diffrn_measured_fraction_theta_max 0.840
_diffrn_measurement_device_type 'Xcalibur, Eos'
_diffrn_measurement_method \w-scan
_diffrn_radiation_monochromator graphite
_diffrn_radiation_source 'Enhance (Mo) X-ray Source'
_diffrn_radiation_type 'Mo K\a'
_diffrn_radiation_wavelength 0.7107
_diffrn_reflns_av_R_equivalents 0.0463
_diffrn_reflns_av_unetI/netI 0.0496
_diffrn_reflns_Laue_measured_fraction_full 0.998
_diffrn_reflns_Laue_measured_fraction_max 0.840
_diffrn_reflns_limit_h_max 14
_diffrn_reflns_limit_h_min -11
_diffrn_reflns_limit_k_max 18
_diffrn_reflns_limit_k_min -19
_diffrn_reflns_limit_l_max 35
_diffrn_reflns_limit_l_min -30
_diffrn_reflns_number 18023
_diffrn_reflns_point_group_measured_fraction_full 0.998
_diffrn_reflns_point_group_measured_fraction_max 0.840
_diffrn_reflns_theta_full 25.000
_diffrn_reflns_theta_max 28.269
_diffrn_reflns_theta_min 2.961
_exptl_absorpt_coefficient_mu 2.145
_exptl_absorpt_correction_T_max 1.00000
_exptl_absorpt_correction_T_min 0.74179
_exptl_absorpt_correction_type multi-scan
_exptl_absorpt_process_details
;
CrysAlisPro, Agilent Technologies,
Version 1.171.37.35 (release 13-08-2014 CrysAlis171 .NET)
(compiled Aug 13 2014,18:06:01)
Empirical absorption correction using spherical harmonics,
 implemented in SCALE3 ABSPACK scaling algorithm.
;
_exptl_crystal_colour pale-yellow
_exptl_crystal_density_diffrn 1.671
_exptl_crystal_description plate
_exptl_crystal_F_000 2204
_exptl_crystal_size_max 0.25
_exptl_crystal_size_mid 0.22
_exptl_crystal_size_min 0.1
_platon_squeeze_details
;
;
_refine_diff_density_max 5.671
_refine_diff_density_min -3.189
_refine_diff_density_rms 0.197
_refine_ls_extinction_method none
_refine_ls_goodness_of_fit_ref 1.124
_refine_ls_hydrogen_treatment constr
_refine_ls_matrix_type full
_refine_ls_number_parameters 556
_refine_ls_number_reflns 9184
_refine_ls_number_restraints 6
_refine_ls_restrained_S_all 1.128
_refine_ls_R_factor_all 0.0754
_refine_ls_R_factor_gt 0.0701
_refine_ls_shift/su_max 0.019
_refine_ls_shift/su_mean 0.000
_refine_ls_structure_factor_coef Fsqd
_refine_ls_weighting_details 'w=1/[\s^2^(Fo^2^)+(0.0635P)^2^+58.0731P] where P=(Fo^2^+2Fc^2^)/3'
_refine_ls_weighting_scheme calc
_refine_ls_wR_factor_gt 0.1698
_refine_ls_wR_factor_ref 0.1731
_reflns_Friedel_coverage 0.000
_reflns_number_gt 8353
_reflns_number_total 9184
_reflns_threshold_expression 'I > 2\s(I)'
_cod_data_source_file c7qi00727b2.cif
_cod_data_source_block 10
_cod_original_sg_symbol_H-M 'P 21/n'
_cod_database_code 4349806
_shelx_space_group_comment
;
The symmetry employed for this shelxl refinement is uniquely defined
by the following loop, which should always be used as a source of
symmetry information in preference to the above space-group names.
They are only intended as comments.
;

loop_
_space_group_symop_operation_xyz
'x, y, z'
'-x+1/2, y+1/2, -z+1/2'
'-x, -y, -z'
'x-1/2, -y-1/2, z-1/2'

loop_
_atom_site_label
_atom_site_type_symbol
_atom_site_fract_x
_atom_site_fract_y
_atom_site_fract_z
_atom_site_U_iso_or_equiv
_atom_site_adp_type
_atom_site_occupancy
_atom_site_site_symmetry_order
_atom_site_calc_flag
_atom_site_refinement_flags_posn
_atom_site_refinement_flags_adp
Er1 Er 0.09708(3) 0.17897(2) 0.15225(2) 0.01705(12) Uani 1 1 d . .
N1A N -0.0764(6) 0.1844(5) 0.0778(3) 0.0274(14) Uani 1 1 d . .
C2A C -0.1944(7) 0.1576(6) 0.0791(3) 0.0323(19) Uani 1 1 d . .
C3A C -0.2882(9) 0.1599(9) 0.0366(4) 0.055(3) Uani 1 1 d . .
H3A H -0.3705 0.1405 0.0380 0.066 Uiso 1 1 calc R U
C4A C -0.2580(10) 0.1909(12) -0.0067(4) 0.080(5) Uani 1 1 d . .
H4A H -0.3200 0.1930 -0.0360 0.096 Uiso 1 1 calc R U
C5A C -0.1382(9) 0.2194(12) -0.0085(4) 0.071(4) Uani 1 1 d . .
H5A H -0.1168 0.2410 -0.0385 0.085 Uiso 1 1 calc R U
C6A C -0.0516(8) 0.2155(7) 0.0343(3) 0.038(2) Uani 1 1 d . .
H6A H 0.0304 0.2357 0.0333 0.046 Uiso 1 1 calc R U
N7A N -0.2195(6) 0.1278(5) 0.1237(3) 0.0296(15) Uani 1 1 d . .
C71A C -0.3404(9) 0.0953(9) 0.1300(5) 0.069(4) Uani 1 1 d . .
H71A H -0.3320 0.0346 0.1434 0.104 Uiso 1 1 calc R U
H71B H -0.3969 0.0950 0.0978 0.104 Uiso 1 1 calc R U
H71C H -0.3743 0.1341 0.1531 0.104 Uiso 1 1 calc R U
N8A N -0.1218(5) 0.1287(4) 0.1632(2) 0.0214(13) Uani 1 1 d . .
C9A C -0.1396(7) 0.1038(5) 0.2062(3) 0.0261(16) Uani 1 1 d . .
H9A H -0.2187 0.0845 0.2119 0.031 Uiso 1 1 calc R U
C10A C -0.0306(7) 0.1071(5) 0.2455(3) 0.0211(15) Uani 1 1 d . .
N11A N -0.0271(6) 0.0842(4) 0.2927(3) 0.0261(14) Uani 1 1 d . .
C11A C -0.1332(8) 0.0546(6) 0.3145(4) 0.040(2) Uani 1 1 d . .
H11A H -0.1961 0.1018 0.3112 0.060 Uiso 1 1 calc R U
H11B H -0.1049 0.0409 0.3498 0.060 Uiso 1 1 calc R U
H11C H -0.1697 0.0011 0.2972 0.060 Uiso 1 1 calc R U
C12A C 0.0947(8) 0.0984(5) 0.3173(3) 0.0281(17) Uani 1 1 d . .
H12A H 0.1263 0.0895 0.3517 0.034 Uiso 1 1 calc R U
C13A C 0.1586(7) 0.1275(5) 0.2824(3) 0.0209(14) Uani 1 1 d . .
H13A H 0.2450 0.1416 0.2883 0.025 Uiso 1 1 calc R U
N14A N 0.0813(5) 0.1337(4) 0.2375(2) 0.0189(12) Uani 1 1 d . .
N1B N 0.2799(6) 0.2561(4) 0.2043(2) 0.0205(12) Uani 1 1 d . .
C2B C 0.3889(6) 0.2150(5) 0.2221(3) 0.0179(14) Uani 1 1 d . .
C3B C 0.4947(7) 0.2599(5) 0.2472(3) 0.0276(17) Uani 1 1 d . .
H3B H 0.5703 0.2289 0.2586 0.033 Uiso 1 1 calc R U
C4B C 0.4858(8) 0.3499(5) 0.2548(3) 0.0293(18) Uani 1 1 d . .
H4B H 0.5559 0.3823 0.2713 0.035 Uiso 1 1 calc R U
C5B C 0.3722(7) 0.3936(5) 0.2377(3) 0.0242(16) Uani 1 1 d . .
H5B H 0.3632 0.4555 0.2431 0.029 Uiso 1 1 calc R U
C6B C 0.2759(7) 0.3444(5) 0.2135(3) 0.0226(15) Uani 1 1 d . .
H6B H 0.1995 0.3744 0.2020 0.027 Uiso 1 1 calc R U
N7B N 0.3935(5) 0.1238(4) 0.2146(2) 0.0210(13) Uani 1 1 d . .
C71B C 0.4953(7) 0.0668(5) 0.2374(3) 0.0304(18) Uani 1 1 d . .
H71D H 0.4632 0.0203 0.2569 0.046 Uiso 1 1 calc R U
H71E H 0.5575 0.1025 0.2594 0.046 Uiso 1 1 calc R U
H71F H 0.5340 0.0392 0.2115 0.046 Uiso 1 1 calc R U
N8B N 0.2881(5) 0.0860(4) 0.1887(2) 0.0185(12) Uani 1 1 d . .
C9B C 0.2854(7) 0.0020(5) 0.1805(3) 0.0217(15) Uani 1 1 d . .
H9B H 0.3549 -0.0355 0.1917 0.026 Uiso 1 1 calc R U
C10B C 0.1698(7) -0.0319(5) 0.1530(3) 0.0231(15) Uani 1 1 d . .
N11B N 0.1443(6) -0.1174(4) 0.1405(3) 0.0287(15) Uani 1 1 d . .
C11B C 0.2342(8) -0.1929(5) 0.1494(4) 0.034(2) Uani 1 1 d . .
H11D H 0.3012 -0.1834 0.1305 0.050 Uiso 1 1 calc R U
H11E H 0.1908 -0.2486 0.1388 0.050 Uiso 1 1 calc R U
H11F H 0.2696 -0.1962 0.1849 0.050 Uiso 1 1 calc R U
C12B C 0.0237(7) -0.1252(5) 0.1173(3) 0.0290(17) Uani 1 1 d . .
H12B H -0.0192 -0.1777 0.1046 0.035 Uiso 1 1 calc R U
C13B C -0.0222(7) -0.0401(6) 0.1165(3) 0.0314(19) Uani 1 1 d . .
H13B H -0.1056 -0.0239 0.1029 0.038 Uiso 1 1 calc R U
N14B N 0.0692(6) 0.0190(4) 0.1380(3) 0.0241(13) Uani 1 1 d . .
S1C S 0.31463(19) 0.11560(16) 0.06761(8) 0.0327(5) Uani 1 1 d . .
O11C O 0.4074(6) 0.1775(5) 0.0616(3) 0.0521(19) Uani 1 1 d . .
O12C O 0.3569(7) 0.0285(5) 0.0851(3) 0.052(2) Uani 1 1 d . .
O13C O 0.2120(5) 0.1518(4) 0.0897(2) 0.0260(12) Uani 1 1 d . .
C1C C 0.2313(10) 0.0929(8) 0.0037(4) 0.047(3) Uani 1 1 d . .
F11C F 0.1389(7) 0.0367(6) 0.0038(3) 0.078(2) Uani 1 1 d . .
F12C F 0.1908(6) 0.1710(5) -0.0175(2) 0.0604(19) Uani 1 1 d . .
F13C F 0.3115(7) 0.0574(6) -0.0228(2) 0.072(2) Uani 1 1 d . .
O1D O -0.0113(5) 0.2978(3) 0.1841(2) 0.0228(11) Uani 1 1 d . .
H1D H -0.0036 0.2974 0.2152 0.034 Uiso 1 1 d R U
C1D C -0.1312(10) 0.3401(7) 0.1621(5) 0.052(3) Uani 1 1 d . .
H1D1 H -0.1417 0.3383 0.1258 0.078 Uiso 1 1 calc R U
H1D2 H -0.1314 0.4021 0.1732 0.078 Uiso 1 1 calc R U
H1D3 H -0.2000 0.3079 0.1728 0.078 Uiso 1 1 calc R U
O1E O 0.1237(6) 0.3194(4) 0.1110(2) 0.0303(12) Uani 1 1 d . .
H1E H 0.0966 0.3605 0.1270 0.045 Uiso 1 1 d R U
C1E C 0.2210(10) 0.3539(7) 0.0867(4) 0.044(2) Uani 1 1 d . .
H1E1 H 0.2093 0.3313 0.0526 0.067 Uiso 1 1 calc R U
H1E2 H 0.3024 0.3347 0.1049 0.067 Uiso 1 1 calc R U
H1E3 H 0.2172 0.4191 0.0861 0.067 Uiso 1 1 calc R U
S1F S 0.4527(4) 0.07136(19) 0.37547(11) 0.0639(9) Uani 1 1 d . .
O11F O 0.3521(8) 0.0926(6) 0.4073(5) 0.087(3) Uani 1 1 d . .
O12F O 0.4696(7) 0.1419(5) 0.3443(3) 0.0521(18) Uani 1 1 d . .
O13F O 0.4400(5) -0.0124(4) 0.3545(2) 0.0319(13) Uani 1 1 d . U
C1F C 0.5830(15) 0.0707(11) 0.4231(6) 0.082(4) Uani 1 1 d . .
F11F F 0.6826(8) 0.0517(7) 0.3964(5) 0.118(4) Uani 1 1 d . .
F12F F 0.5999(9) 0.1457(7) 0.4487(3) 0.103(3) Uani 1 1 d . .
F13F F 0.5766(10) 0.0051(7) 0.4569(3) 0.106(3) Uani 1 1 d . .
S1G S 0.85902(17) 0.33642(12) 0.29231(8) 0.0243(4) Uani 1 1 d . .
O11G O 0.7909(5) 0.2588(4) 0.2726(2) 0.0324(13) Uani 1 1 d . .
O12G O 0.9843(5) 0.3418(4) 0.2806(2) 0.0271(12) Uani 1 1 d . .
O13G O 0.7906(5) 0.4190(4) 0.2863(2) 0.0312(13) Uani 1 1 d . .
C1G C 0.8903(8) 0.3192(6) 0.3593(4) 0.037(2) Uani 1 1 d . .
F11G F 0.9520(5) 0.2426(4) 0.3713(2) 0.0454(13) Uani 1 1 d . .
F12G F 0.7828(6) 0.3131(5) 0.3769(2) 0.0548(16) Uani 1 1 d . .
F13G F 0.9567(5) 0.3836(4) 0.3833(2) 0.0451(13) Uani 1 1 d . .

loop_
_atom_site_aniso_label
_atom_site_aniso_U_11
_atom_site_aniso_U_22
_atom_site_aniso_U_33
_atom_site_aniso_U_23
_atom_site_aniso_U_13
_atom_site_aniso_U_12
Er1 0.01278(17) 0.01297(17) 0.02425(19) -0.00098(12) 0.00027(12) 0.00043(11)
N1A 0.019(3) 0.029(4) 0.032(4) -0.003(3) 0.001(3) 0.006(3)
C2A 0.015(3) 0.044(5) 0.036(4) -0.011(4) -0.002(3) 0.008(3)
C3A 0.018(4) 0.098(9) 0.044(6) -0.017(6) -0.009(4) 0.002(5)
C4A 0.027(5) 0.179(17) 0.030(5) -0.006(7) -0.006(4) 0.021(7)
C5A 0.028(5) 0.150(14) 0.032(5) 0.010(7) 0.000(4) 0.019(7)
C6A 0.019(4) 0.067(6) 0.028(4) -0.003(4) 0.000(3) 0.010(4)
N7A 0.015(3) 0.027(4) 0.043(4) 0.004(3) -0.005(3) -0.003(3)
C71A 0.022(5) 0.094(10) 0.082(8) 0.053(8) -0.016(5) -0.030(5)
N8A 0.015(3) 0.014(3) 0.033(3) -0.002(3) 0.000(2) 0.001(2)
C9A 0.016(3) 0.016(3) 0.047(5) 0.004(3) 0.007(3) -0.005(3)
C10A 0.022(3) 0.010(3) 0.033(4) 0.002(3) 0.008(3) 0.001(3)
N11A 0.022(3) 0.020(3) 0.038(4) 0.001(3) 0.010(3) -0.008(3)
C11A 0.033(5) 0.026(4) 0.065(6) 0.010(4) 0.021(4) -0.011(4)
C12A 0.032(4) 0.018(4) 0.034(4) 0.000(3) 0.004(3) -0.002(3)
C13A 0.020(3) 0.017(3) 0.025(4) -0.005(3) 0.002(3) -0.004(3)
N14A 0.019(3) 0.009(3) 0.029(3) 0.001(2) 0.005(2) -0.002(2)
N1B 0.023(3) 0.014(3) 0.025(3) 0.000(2) 0.005(2) -0.005(2)
C2B 0.015(3) 0.018(3) 0.022(3) 0.002(3) 0.004(3) -0.002(3)
C3B 0.017(3) 0.020(4) 0.044(5) 0.000(3) 0.001(3) -0.002(3)
C4B 0.027(4) 0.017(4) 0.041(5) -0.001(3) 0.001(3) -0.013(3)
C5B 0.027(4) 0.013(3) 0.034(4) -0.002(3) 0.009(3) -0.008(3)
C6B 0.023(4) 0.016(3) 0.029(4) 0.001(3) 0.006(3) -0.002(3)
N7B 0.015(3) 0.017(3) 0.029(3) -0.001(3) 0.000(2) 0.001(2)
C71B 0.018(4) 0.019(4) 0.049(5) -0.003(4) -0.007(3) 0.005(3)
N8B 0.010(3) 0.019(3) 0.026(3) 0.002(2) 0.001(2) -0.001(2)
C9B 0.018(3) 0.018(3) 0.029(4) 0.001(3) 0.004(3) 0.002(3)
C10B 0.021(3) 0.021(4) 0.028(4) -0.003(3) 0.004(3) 0.002(3)
N11B 0.032(4) 0.010(3) 0.038(4) 0.005(3) -0.009(3) -0.005(3)
C11B 0.026(4) 0.017(4) 0.053(5) -0.005(4) -0.006(4) 0.005(3)
C12B 0.021(4) 0.023(4) 0.038(4) -0.011(3) -0.008(3) -0.006(3)
C13B 0.014(3) 0.027(4) 0.048(5) -0.014(4) -0.010(3) -0.003(3)
N14B 0.020(3) 0.015(3) 0.036(4) -0.007(3) 0.000(3) -0.003(2)
S1C 0.0280(10) 0.0389(12) 0.0324(11) 0.0026(9) 0.0085(8) 0.0120(9)
O11C 0.026(3) 0.055(5) 0.077(5) -0.004(4) 0.014(3) 0.003(3)
O12C 0.057(4) 0.057(5) 0.048(4) 0.025(4) 0.023(3) 0.035(4)
O13C 0.023(3) 0.030(3) 0.024(3) 0.002(2) 0.003(2) 0.010(2)
C1C 0.053(6) 0.058(7) 0.034(5) 0.003(5) 0.017(4) 0.018(5)
F11C 0.060(4) 0.089(6) 0.083(5) -0.037(5) 0.005(4) -0.023(4)
F12C 0.064(4) 0.080(5) 0.038(3) 0.016(3) 0.010(3) 0.036(4)
F13C 0.086(5) 0.090(6) 0.046(4) -0.008(4) 0.026(4) 0.035(4)
O1D 0.020(3) 0.014(2) 0.034(3) 0.001(2) 0.004(2) 0.0008(19)
C1D 0.045(6) 0.040(6) 0.071(8) -0.003(5) 0.014(5) 0.000(5)
O1E 0.036(3) 0.025(3) 0.032(3) 0.000(2) 0.010(2) 0.006(2)
C1E 0.050(6) 0.036(5) 0.055(6) 0.003(5) 0.029(5) 0.006(4)
S1F 0.104(3) 0.0322(13) 0.0466(15) -0.0005(12) -0.0112(16) -0.0156(15)
O11F 0.049(5) 0.050(5) 0.173(11) -0.010(6) 0.049(6) 0.008(4)
O12F 0.063(5) 0.030(4) 0.064(5) 0.008(3) 0.011(4) -0.005(3)
O13F 0.0310(19) 0.0251(19) 0.039(2) -0.0045(16) 0.0044(16) -0.0110(16)
C1F 0.079(10) 0.081(10) 0.076(10) -0.009(8) -0.009(8) -0.012(8)
F11F 0.057(5) 0.100(7) 0.211(12) 0.004(7) 0.062(6) 0.014(5)
F12F 0.095(6) 0.099(7) 0.096(6) -0.058(6) -0.032(5) -0.008(5)
F13F 0.128(8) 0.110(7) 0.066(5) 0.027(5) -0.021(5) 0.028(6)
S1G 0.0163(8) 0.0195(9) 0.0375(10) -0.0030(8) 0.0056(7) -0.0003(7)
O11G 0.022(3) 0.026(3) 0.049(4) -0.003(3) 0.004(2) -0.001(2)
O12G 0.016(2) 0.028(3) 0.039(3) -0.004(2) 0.009(2) -0.002(2)
O13G 0.020(3) 0.028(3) 0.046(3) -0.006(3) 0.005(2) 0.001(2)
C1G 0.025(4) 0.038(5) 0.049(5) -0.006(4) 0.012(4) 0.005(4)
F11G 0.053(3) 0.035(3) 0.047(3) 0.005(2) 0.005(3) 0.009(3)
F12G 0.042(3) 0.072(4) 0.057(4) 0.005(3) 0.028(3) -0.001(3)
F13G 0.052(3) 0.043(3) 0.038(3) -0.006(3) 0.001(2) -0.004(3)

loop_
_atom_type_symbol
_atom_type_description
_atom_type_scat_dispersion_real
_atom_type_scat_dispersion_imag
_atom_type_scat_source
C C 0.0033 0.0016 'International Tables Vol C Tables 4.2.6.8 and 6.1.1.4'
H H 0.0000 0.0000 'International Tables Vol C Tables 4.2.6.8 and 6.1.1.4'
N N 0.0061 0.0033 'International Tables Vol C Tables 4.2.6.8 and 6.1.1.4'
O O 0.0106 0.0060 'International Tables Vol C Tables 4.2.6.8 and 6.1.1.4'
F F 0.0171 0.0103 'International Tables Vol C Tables 4.2.6.8 and 6.1.1.4'
S S 0.1246 0.1234 'International Tables Vol C Tables 4.2.6.8 and 6.1.1.4'
Er Er -0.2586 4.9576 'International Tables Vol C Tables 4.2.6.8 and 6.1.1.4'

loop_
_geom_angle_atom_site_label_1
_geom_angle_atom_site_label_2
_geom_angle_atom_site_label_3
_geom_angle
O13C Er1 O1D 139.89(19)
O13C Er1 O1E 71.77(19)
O1D Er1 O1E 68.27(18)
O13C Er1 N14B 77.2(2)
O1D Er1 N14B 137.44(19)
O1E Er1 N14B 143.1(2)
O13C Er1 N14A 141.66(19)
O1D Er1 N14A 74.79(19)
O1E Er1 N14A 135.41(19)
N14B Er1 N14A 81.5(2)
O13C Er1 N1B 91.2(2)
O1D Er1 N1B 80.98(19)
O1E Er1 N1B 73.4(2)
N14B Er1 N1B 127.3(2)
N14A Er1 N1B 76.97(19)
O13C Er1 N1A 80.6(2)
O1D Er1 N1A 85.6(2)
O1E Er1 N1A 74.5(2)
N14B Er1 N1A 81.3(2)
N14A Er1 N1A 127.2(2)
N1B Er1 N1A 147.8(2)
O13C Er1 N8B 71.51(19)
O1D Er1 N8B 133.42(19)
O1E Er1 N8B 119.84(19)
N14B Er1 N8B 66.1(2)
N14A Er1 N8B 70.80(19)
N1B Er1 N8B 61.54(19)
N1A Er1 N8B 140.6(2)
O13C Er1 N8A 131.8(2)
O1D Er1 N8A 69.29(18)
O1E Er1 N8A 119.92(19)
N14B Er1 N8A 68.8(2)
N14A Er1 N8A 65.4(2)
N1B Er1 N8A 136.6(2)
N1A Er1 N8A 61.7(2)
N8B Er1 N8A 120.15(19)
C6A N1A C2A 117.9(7)
C6A N1A Er1 118.9(5)
C2A N1A Er1 123.1(6)
N1A C2A N7A 117.6(7)
N1A C2A C3A 121.6(9)
N7A C2A C3A 120.7(8)
C4A C3A C2A 118.2(9)
C4A C3A H3A 120.9
C2A C3A H3A 120.9
C3A C4A C5A 120.7(9)
C3A C4A H4A 119.6
C5A C4A H4A 119.6
C6A C5A C4A 118.0(11)
C6A C5A H5A 121.0
C4A C5A H5A 121.0
N1A C6A C5A 123.6(9)
N1A C6A H6A 118.2
C5A C6A H6A 118.2
C2A N7A N8A 116.5(6)
C2A N7A C71A 123.3(7)
N8A N7A C71A 120.2(7)
N7A C71A H71A 109.5
N7A C71A H71B 109.5
H71A C71A H71B 109.5
N7A C71A H71C 109.5
H71A C71A H71C 109.5
H71B C71A H71C 109.5
C9A N8A N7A 119.7(6)
C9A N8A Er1 119.3(5)
N7A N8A Er1 121.0(5)
N8A C9A C10A 115.5(6)
N8A C9A H9A 122.3
C10A C9A H9A 122.3
N11A C10A N14A 111.6(7)
N11A C10A C9A 125.9(7)
N14A C10A C9A 122.5(7)
C10A N11A C12A 106.8(6)
C10A N11A C11A 126.0(7)
C12A N11A C11A 127.1(7)
N11A C11A H11A 109.5
N11A C11A H11B 109.5
H11A C11A H11B 109.5
N11A C11A H11C 109.5
H11A C11A H11C 109.5
H11B C11A H11C 109.5
C13A C12A N11A 105.9(7)
C13A C12A H12A 127.0
N11A C12A H12A 127.0
C12A C13A N14A 110.2(7)
C12A C13A H13A 124.9
N14A C13A H13A 124.9
C10A N14A C13A 105.5(6)
C10A N14A Er1 117.2(5)
C13A N14A Er1 137.3(5)
C2B N1B C6B 115.8(6)
C2B N1B Er1 123.5(5)
C6B N1B Er1 120.6(5)
N1B C2B N7B 116.7(6)
N1B C2B C3B 123.3(7)
N7B C2B C3B 120.0(6)
C4B C3B C2B 118.2(7)
C4B C3B H3B 120.9
C2B C3B H3B 120.9
C3B C4B C5B 119.4(7)
C3B C4B H4B 120.3
C5B C4B H4B 120.3
C6B C5B C4B 117.8(7)
C6B C5B H5B 121.1
C4B C5B H5B 121.1
N1B C6B C5B 125.3(7)
N1B C6B H6B 117.3
C5B C6B H6B 117.3
N8B N7B C2B 116.1(6)
N8B N7B C71B 119.2(6)
C2B N7B C71B 124.2(6)
N7B C71B H71D 109.5
N7B C71B H71E 109.5
H71D C71B H71E 109.5
N7B C71B H71F 109.5
H71D C71B H71F 109.5
H71E C71B H71F 109.5
C9B N8B N7B 119.6(6)
C9B N8B Er1 118.5(5)
N7B N8B Er1 121.8(4)
N8B C9B C10B 115.5(7)
N8B C9B H9B 122.2
C10B C9B H9B 122.2
N14B C10B N11B 110.3(6)
N14B C10B C9B 123.4(7)
N11B C10B C9B 126.3(7)
C10B N11B C12B 109.8(6)
C10B N11B C11B 125.8(7)
C12B N11B C11B 124.4(6)
N11B C11B H11D 109.5
N11B C11B H11E 109.5
H11D C11B H11E 109.5
N11B C11B H11F 109.5
H11D C11B H11F 109.5
H11E C11B H11F 109.5
N11B C12B C13B 104.3(6)
N11B C12B H12B 127.8
C13B C12B H12B 127.8
C12B C13B N14B 111.0(6)
C12B C13B H13B 124.5
N14B C13B H13B 124.5
C10B N14B C13B 104.5(6)
C10B N14B Er1 116.1(5)
C13B N14B Er1 139.3(5)
O11C S1C O12C 116.5(5)
O11C S1C O13C 114.9(4)
O12C S1C O13C 115.0(4)
O11C S1C C1C 104.7(5)
O12C S1C C1C 102.7(5)
O13C S1C C1C 100.1(4)
S1C O13C Er1 156.4(3)
F11C C1C F12C 111.6(9)
F11C C1C F13C 108.7(10)
F12C C1C F13C 108.1(8)
F11C C1C S1C 111.2(7)
F12C C1C S1C 108.2(8)
F13C C1C S1C 109.0(7)
C1D O1D Er1 129.1(6)
C1D O1D H1D 109.6
Er1 O1D H1D 113.4
O1D C1D H1D1 109.5
O1D C1D H1D2 109.5
H1D1 C1D H1D2 109.5
O1D C1D H1D3 109.5
H1D1 C1D H1D3 109.5
H1D2 C1D H1D3 109.5
C1E O1E Er1 133.0(5)
C1E O1E H1E 109.4
Er1 O1E H1E 108.3
O1E C1E H1E1 109.5
O1E C1E H1E2 109.5
H1E1 C1E H1E2 109.5
O1E C1E H1E3 109.5
H1E1 C1E H1E3 109.5
H1E2 C1E H1E3 109.5
O13F S1F O12F 117.0(5)
O13F S1F O11F 113.1(5)
O12F S1F O11F 111.8(5)
O13F S1F C1F 108.2(6)
O12F S1F C1F 106.4(7)
O11F S1F C1F 98.3(8)
F12F C1F F13F 106.1(13)
F12F C1F F11F 113.0(13)
F13F C1F F11F 109.6(14)
F12F C1F S1F 114.0(12)
F13F C1F S1F 112.1(11)
F11F C1F S1F 102.0(10)
O11G S1G O13G 115.7(3)
O11G S1G O12G 113.9(3)
O13G S1G O12G 114.4(3)
O11G S1G C1G 104.6(4)
O13G S1G C1G 103.7(4)
O12G S1G C1G 102.4(4)
F13G C1G F11G 107.6(7)
F13G C1G F12G 107.9(7)
F11G C1G F12G 106.4(8)
F13G C1G S1G 112.7(7)
F11G C1G S1G 111.3(6)
F12G C1G S1G 110.6(6)

loop_
_geom_bond_atom_site_label_1
_geom_bond_atom_site_label_2
_geom_bond_distance
Er1 O13C 2.332(5)
Er1 O1D 2.391(5)
Er1 O1E 2.435(6)
Er1 N14B 2.446(6)
Er1 N14A 2.464(6)
Er1 N1B 2.514(6)
Er1 N1A 2.521(7)
Er1 N8B 2.557(6)
Er1 N8A 2.572(6)
N1A C6A 1.350(12)
N1A C2A 1.355(11)
C2A N7A 1.372(12)
C2A C3A 1.404(12)
C3A C4A 1.369(17)
C3A H3A 0.9500
C4A C5A 1.384(17)
C4A H4A 0.9500
C5A C6A 1.366(13)
C5A H5A 0.9500
C6A H6A 0.9500
N7A N8A 1.376(9)
N7A C71A 1.445(11)
C71A H71A 0.9800
C71A H71B 0.9800
C71A H71C 0.9800
N8A C9A 1.280(10)
C9A C10A 1.454(11)
C9A H9A 0.9500
C10A N11A 1.330(10)
C10A N14A 1.338(9)
N11A C12A 1.394(10)
N11A C11A 1.465(10)
C11A H11A 0.9800
C11A H11B 0.9800
C11A H11C 0.9800
C12A C13A 1.353(11)
C12A H12A 0.9500
C13A N14A 1.363(9)
C13A H13A 0.9500
N1B C2B 1.351(9)
N1B C6B 1.353(9)
C2B N7B 1.388(9)
C2B C3B 1.404(10)
C3B C4B 1.373(11)
C3B H3B 0.9500
C4B C5B 1.406(11)
C4B H4B 0.9500
C5B C6B 1.355(10)
C5B H5B 0.9500
C6B H6B 0.9500
N7B N8B 1.360(8)
N7B C71B 1.452(9)
C71B H71D 0.9800
C71B H71E 0.9800
C71B H71F 0.9800
N8B C9B 1.282(9)
C9B C10B 1.440(10)
C9B H9B 0.9500
C10B N14B 1.339(10)
C10B N11B 1.345(10)
N11B C12B 1.358(10)
N11B C11B 1.490(10)
C11B H11D 0.9800
C11B H11E 0.9800
C11B H11F 0.9800
C12B C13B 1.371(11)
C12B H12B 0.9500
C13B N14B 1.384(9)
C13B H13B 0.9500
S1C O11C 1.405(8)
S1C O12C 1.441(7)
S1C O13C 1.468(5)
S1C C1C 1.852(11)
C1C F11C 1.315(14)
C1C F12C 1.347(12)
C1C F13C 1.341(11)
O1D C1D 1.481(12)
O1D H1D 0.8400
C1D H1D1 0.9800
C1D H1D2 0.9800
C1D H1D3 0.9800
O1E C1E 1.446(11)
O1E H1E 0.8400
C1E H1E1 0.9800
C1E H1E2 0.9800
C1E H1E3 0.9800
S1F O13F 1.380(6)
S1F O12F 1.393(8)
S1F O11F 1.553(10)
S1F C1F 1.747(15)
C1F F12F 1.322(17)
C1F F13F 1.361(18)
C1F F11F 1.443(19)
S1G O11G 1.434(6)
S1G O13G 1.442(6)
S1G O12G 1.460(5)
S1G C1G 1.821(10)
C1G F13G 1.312(11)
C1G F11G 1.343(10)
C1G F12G 1.349(10)

loop_
_geom_torsion_atom_site_label_1
_geom_torsion_atom_site_label_2
_geom_torsion_atom_site_label_3
_geom_torsion_atom_site_label_4
_geom_torsion
C6A N1A C2A N7A -178.6(8)
Er1 N1A C2A N7A 1.2(11)
C6A N1A C2A C3A 1.4(13)
Er1 N1A C2A C3A -178.8(8)
N1A C2A C3A C4A -0.6(17)
N7A C2A C3A C4A 179.4(12)
C2A C3A C4A C5A 0(2)
C3A C4A C5A C6A 0(2)
C2A N1A C6A C5A -1.6(16)
Er1 N1A C6A C5A 178.6(10)
C4A C5A C6A N1A 1(2)
N1A C2A N7A N8A 0.5(11)
C3A C2A N7A N8A -179.5(9)
N1A C2A N7A C71A -178.4(10)
C3A C2A N7A C71A 1.6(15)
C2A N7A N8A C9A 178.4(7)
C71A N7A N8A C9A -2.7(12)
C2A N7A N8A Er1 -2.0(9)
C71A N7A N8A Er1 176.9(8)
N7A N8A C9A C10A 180.0(6)
Er1 N8A C9A C10A 0.3(9)
N8A C9A C10A N11A -179.7(7)
N8A C9A C10A N14A -0.5(10)
N14A C10A N11A C12A 1.3(8)
C9A C10A N11A C12A -179.5(7)
N14A C10A N11A C11A 178.1(7)
C9A C10A N11A C11A -2.7(12)
C10A N11A C12A C13A -1.6(8)
C11A N11A C12A C13A -178.3(7)
N11A C12A C13A N14A 1.3(8)
N11A C10A N14A C13A -0.5(8)
C9A C10A N14A C13A -179.7(7)
N11A C10A N14A Er1 179.7(5)
C9A C10A N14A Er1 0.4(9)
C12A C13A N14A C10A -0.6(8)
C12A C13A N14A Er1 179.2(5)
C6B N1B C2B N7B 177.8(6)
Er1 N1B C2B N7B -6.0(9)
C6B N1B C2B C3B -2.3(11)
Er1 N1B C2B C3B 173.9(6)
N1B C2B C3B C4B 1.3(12)
N7B C2B C3B C4B -178.8(7)
C2B C3B C4B C5B 0.6(12)
C3B C4B C5B C6B -1.2(12)
C2B N1B C6B C5B 1.6(11)
Er1 N1B C6B C5B -174.7(6)
C4B C5B C6B N1B 0.1(12)
N1B C2B N7B N8B 1.8(9)
C3B C2B N7B N8B -178.1(7)
N1B C2B N7B C71B -170.2(7)
C3B C2B N7B C71B 9.9(11)
C2B N7B N8B C9B -179.7(7)
C71B N7B N8B C9B -7.3(10)
C2B N7B N8B Er1 3.1(8)
C71B N7B N8B Er1 175.5(5)
N7B N8B C9B C10B 179.8(6)
Er1 N8B C9B C10B -2.9(9)
N8B C9B C10B N14B -2.2(11)
N8B C9B C10B N11B -179.1(8)
N14B C10B N11B C12B -1.0(10)
C9B C10B N11B C12B 176.3(8)
N14B C10B N11B C11B 177.9(8)
C9B C10B N11B C11B -4.8(14)
C10B N11B C12B C13B 0.0(10)
C11B N11B C12B C13B -178.9(8)
N11B C12B C13B N14B 0.9(10)
N11B C10B N14B C13B 1.5(9)
C9B C10B N14B C13B -175.8(8)
N11B C10B N14B Er1 -176.4(5)
C9B C10B N14B Er1 6.2(10)
C12B C13B N14B C10B -1.5(10)
C12B C13B N14B Er1 175.6(6)
O11C S1C O13C Er1 -102.2(10)
O12C S1C O13C Er1 37.1(11)
C1C S1C O13C Er1 146.3(9)
O11C S1C C1C F11C -178.6(7)
O12C S1C C1C F11C 59.3(8)
O13C S1C C1C F11C -59.3(8)
O11C S1C C1C F12C -55.7(8)
O12C S1C C1C F12C -177.8(7)
O13C S1C C1C F12C 63.6(7)
O11C S1C C1C F13C 61.6(9)
O12C S1C C1C F13C -60.5(9)
O13C S1C C1C F13C -179.2(8)
O13F S1F C1F F12F -175.3(11)
O12F S1F C1F F12F 58.2(14)
O11F S1F C1F F12F -57.5(14)
O13F S1F C1F F13F -54.6(13)
O12F S1F C1F F13F 178.9(11)
O11F S1F C1F F13F 63.2(12)
O13F S1F C1F F11F 62.6(11)
O12F S1F C1F F11F -64.0(11)
O11F S1F C1F F11F -179.6(9)
O11G S1G C1G F13G 177.8(6)
O13G S1G C1G F13G -60.5(7)
O12G S1G C1G F13G 58.7(7)
O11G S1G C1G F11G 56.8(7)
O13G S1G C1G F11G 178.5(6)
O12G S1G C1G F11G -62.3(7)
O11G S1G C1G F12G -61.3(7)
O13G S1G C1G F12G 60.4(7)
O12G S1G C1G F12G 179.6(6)

loop_
_platon_squeeze_void_nr
_platon_squeeze_void_average_x
_platon_squeeze_void_average_y
_platon_squeeze_void_average_z
_platon_squeeze_void_volume
_platon_squeeze_void_count_electrons
_platon_squeeze_void_content
1 0.000 1.000 0.500 283 39 ' '
2 0.500 0.500 1.000 283 39 ' '
